data_7713767
loop_
_publ_author_name
'Hosoya, Hiromu'
'Akiyama, Takuya'
'Mashima, Kazushi'
'Tsurugi, Hayato'

_publ_section_title
;
 Bis(neopentylglycolato)diboron (B2nep2) as a Bidentate Ligand and a
 Reducing Agent for Early Transition Metal Chlorides Giving MCl4(B2nep2)
 Complexes
;
_journal_name_full 'Dalton Transactions'
_journal_paper_doi 10.1039/D3DT01828H
_journal_year 2023
_chemical_formula_moiety 'C10 H20 B2 Cl4 Nb O4'
_chemical_formula_sum 'C10 H20 B2 Cl4 Nb O4'
_chemical_formula_weight 460.59
_space_group_crystal_system monoclinic
_space_group_IT_number 14
_space_group_name_Hall '-P 2yn'
_space_group_name_H-M_alt 'P 1 21/n 1'
_atom_sites_solution_hydrogens geom
_atom_sites_solution_primary direct
_atom_sites_solution_secondary difmap
_audit_update_record
;
2023-06-10 deposited with the CCDC.	2023-08-22 downloaded from the CCDC.
;
_cell_angle_alpha 90.0000
_cell_angle_beta 111.043(7)
_cell_angle_gamma 90.0000
_cell_formula_units_Z 4
_cell_length_a 15.394(6)
_cell_length_b 6.4687(19)
_cell_length_c 19.388(7)
_cell_measurement_reflns_used 1490
_cell_measurement_temperature 113
_cell_measurement_theta_max 26.00
_cell_measurement_theta_min 3.50
_cell_volume 1801.9(11)
_computing_cell_refinement 'CrystalClear-SM Expert 2.1 b45'
_computing_data_collection 'CrystalClear-SM Expert 2.1 b45 (Rigaku, 2015)'
_computing_data_reduction 'CrystalClear-SM Expert 2.1 b45'
_computing_molecular_graphics 'CrystalStructure 4.2.4'
_computing_publication_material 'CrystalStructure 4.2.4 (Rigaku, 2016)'
_computing_structure_refinement 'SHELXL Version 2016/4 (Sheldrick, 2008)'
_computing_structure_solution 'SHELXT Version 2014/5 (Sheldrick, 2014)'
_diffrn_ambient_temperature 113
_diffrn_detector_area_resol_mean 5.814
_diffrn_measured_fraction_theta_full 0.998
_diffrn_measured_fraction_theta_max 0.996
_diffrn_measurement_device_type 'Rigaku XtaLAB P200'
_diffrn_measurement_method \w
_diffrn_radiation_type 'Mo K\a'
_diffrn_radiation_wavelength 0.71075
_diffrn_reflns_av_R_equivalents 0.2374
_diffrn_reflns_Laue_measured_fraction_full 0.998
_diffrn_reflns_Laue_measured_fraction_max 0.996
_diffrn_reflns_limit_h_max 20
_diffrn_reflns_limit_h_min -20
_diffrn_reflns_limit_k_max 8
_diffrn_reflns_limit_k_min -8
_diffrn_reflns_limit_l_max 25
_diffrn_reflns_limit_l_min -25
_diffrn_reflns_number 39446
_diffrn_reflns_point_group_measured_fraction_full 0.998
_diffrn_reflns_point_group_measured_fraction_max 0.996
_diffrn_reflns_theta_full 25.242
_diffrn_reflns_theta_max 27.581
_diffrn_reflns_theta_min 3.159
_diffrn_standards_number 0
_exptl_absorpt_coefficient_mu 1.266
_exptl_absorpt_correction_T_max 0.975
_exptl_absorpt_correction_T_min 0.757
_exptl_absorpt_correction_type multi-scan
_exptl_absorpt_process_details 'REQAB (Rigaku, 1998)'
_exptl_crystal_colour orange
_exptl_crystal_density_diffrn 1.668
_exptl_crystal_density_method 'not measured'
_exptl_crystal_description block
_exptl_crystal_F_000 892.00
_exptl_crystal_size_max 0.050
_exptl_crystal_size_mid 0.020
_exptl_crystal_size_min 0.020
_refine_diff_density_max 1.03
_refine_diff_density_min -0.96
_refine_ls_extinction_method none
_refine_ls_goodness_of_fit_ref 0.985
_refine_ls_hydrogen_treatment constr
_refine_ls_number_parameters 194
_refine_ls_number_reflns 4164
_refine_ls_number_restraints 0
_refine_ls_R_factor_all 0.1442
_refine_ls_R_factor_gt 0.0606
_refine_ls_shift/su_max 0.001
_refine_ls_structure_factor_coef Fsqd
_refine_ls_weighting_details 'w = 1/[\s^2^(Fo^2^)+(0.0517P)^2^] where P=(Fo^2^+2Fc^2^)/3'
_refine_ls_weighting_scheme calc
_refine_ls_wR_factor_gt 0.1065
_refine_ls_wR_factor_ref 0.1315
_reflns_Friedel_coverage 0.000
_reflns_number_gt 2350
_reflns_number_total 4164
_reflns_threshold_expression F^2^>2.0\s(F^2^)
_cod_data_source_file d3dt01828h1.cif
_cod_data_source_block hsy13091-Nb-1
_cod_database_code 7713767

loop_
_space_group_symop_id
_space_group_symop_operation_xyz
1 +X,+Y,+Z
2 1/2-X,1/2+Y,1/2-Z
3 -X,-Y,-Z
4 -1/2+X,-1/2-Y,-1/2+Z

loop_
_atom_site_label
_atom_site_type_symbol
_atom_site_fract_x
_atom_site_fract_y
_atom_site_fract_z
_atom_site_U_iso_or_equiv
_atom_site_adp_type
_atom_site_occupancy
_atom_site_site_symmetry_order
_atom_site_calc_flag
_atom_site_refinement_flags_posn
_atom_site_refinement_flags_adp
_atom_site_refinement_flags_occupancy
_atom_site_disorder_assembly
_atom_site_disorder_group
NB1 Nb 0.29562(4) 0.20954(9) 0.52236(3) 0.01801(17) Uani 1 1 d . . . . .
CL1 Cl 0.34600(11) -0.0690(3) 0.60626(8) 0.0244(4) Uani 1 1 d . . . . .
CL2 Cl 0.25885(11) 0.5375(3) 0.47261(8) 0.0248(4) Uani 1 1 d . . . . .
CL3 Cl 0.15760(11) 0.0504(3) 0.44626(9) 0.0278(4) Uani 1 1 d . . . . .
CL4 Cl 0.38007(11) 0.1129(3) 0.44804(9) 0.0273(4) Uani 1 1 d . . . . .
O1 O 0.2264(3) 0.3198(7) 0.6004(2) 0.0200(10) Uani 1 1 d . . . . .
O2 O 0.2591(3) 0.4719(7) 0.7205(2) 0.0223(10) Uani 1 1 d . . . . .
O3 O 0.4188(3) 0.3673(7) 0.6090(2) 0.0187(10) Uani 1 1 d . . . . .
O4 O 0.4652(3) 0.5251(7) 0.7294(2) 0.0232(11) Uani 1 1 d . . . . .
C1 C 0.1262(4) 0.3023(11) 0.5885(3) 0.0242(15) Uani 1 1 d . . . . .
H9A H 0.113459 0.163753 0.604416 0.029 Uiso 1 1 calc R U . . .
H9B H 0.089150 0.317460 0.535218 0.029 Uiso 1 1 calc R U . . .
C2 C 0.0975(4) 0.4669(10) 0.6317(3) 0.0182(14) Uani 1 1 d . . . . .
C3 C 0.1617(4) 0.4486(11) 0.7125(3) 0.0213(15) Uani 1 1 d . . . . .
H7A H 0.145207 0.556419 0.741951 0.026 Uiso 1 1 calc R U . . .
H7B H 0.152590 0.312014 0.731941 0.026 Uiso 1 1 calc R U . . .
C4 C 0.1031(4) 0.6833(10) 0.6030(4) 0.0245(15) Uani 1 1 d . . . . .
H15A H 0.059745 0.694891 0.551822 0.029 Uiso 1 1 calc R U . . .
H15B H 0.166630 0.709747 0.604988 0.029 Uiso 1 1 calc R U . . .
H15C H 0.086530 0.784895 0.633738 0.029 Uiso 1 1 calc R U . . .
C5 C -0.0018(4) 0.4178(12) 0.6267(4) 0.0269(16) Uani 1 1 d . . . . .
H12A H -0.003257 0.281083 0.648006 0.032 Uiso 1 1 calc R U . . .
H12B H -0.043397 0.418639 0.574738 0.032 Uiso 1 1 calc R U . . .
H12C H -0.022504 0.522306 0.654025 0.032 Uiso 1 1 calc R U . . .
C6 C 0.5157(4) 0.3804(11) 0.6094(3) 0.0222(15) Uani 1 1 d . . . . .
H5A H 0.523944 0.511575 0.586182 0.027 Uiso 1 1 calc R U . . .
H5B H 0.527305 0.264573 0.580479 0.027 Uiso 1 1 calc R U . . .
C7 C 0.5852(4) 0.3706(10) 0.6890(3) 0.0210(15) Uani 1 1 d . . . . .
C8 C 0.5605(4) 0.5432(11) 0.7325(3) 0.0272(16) Uani 1 1 d . . . . .
H14A H 0.603238 0.537457 0.784696 0.033 Uiso 1 1 calc R U . . .
H14B H 0.568930 0.678762 0.712028 0.033 Uiso 1 1 calc R U . . .
C9 C 0.6829(4) 0.4114(12) 0.6887(4) 0.0269(16) Uani 1 1 d . . . . .
H10A H 0.727848 0.408353 0.739483 0.032 Uiso 1 1 calc R U . . .
H10B H 0.684477 0.547354 0.666873 0.032 Uiso 1 1 calc R U . . .
H10C H 0.698961 0.304514 0.659451 0.032 Uiso 1 1 calc R U . . .
C10 C 0.5819(4) 0.1580(10) 0.7232(4) 0.0241(16) Uani 1 1 d . . . . .
H11A H 0.602280 0.051518 0.696335 0.029 Uiso 1 1 calc R U . . .
H11B H 0.518100 0.128562 0.719886 0.029 Uiso 1 1 calc R U . . .
H11C H 0.623291 0.158107 0.775168 0.029 Uiso 1 1 calc R U . . .
B13 B 0.3998(5) 0.4422(12) 0.6697(4) 0.0203(17) Uani 1 1 d . . . . .
B17 B 0.2870(5) 0.4131(12) 0.6654(4) 0.0193(16) Uani 1 1 d . . . . .

loop_
_atom_site_aniso_label
_atom_site_aniso_U_11
_atom_site_aniso_U_22
_atom_site_aniso_U_33
_atom_site_aniso_U_23
_atom_site_aniso_U_13
_atom_site_aniso_U_12
NB1 0.0157(3) 0.0185(3) 0.0159(3) -0.0019(3) 0.0010(2) 0.0009(3)
CL1 0.0263(9) 0.0210(10) 0.0197(8) 0.0012(7) 0.0007(7) -0.0015(7)
CL2 0.0263(9) 0.0212(10) 0.0228(8) 0.0011(7) 0.0038(7) 0.0046(7)
CL3 0.0214(8) 0.0295(11) 0.0241(9) -0.0086(7) -0.0019(7) -0.0030(8)
CL4 0.0271(9) 0.0318(11) 0.0234(9) -0.0031(7) 0.0094(7) 0.0063(8)
O1 0.016(2) 0.025(3) 0.017(2) -0.0058(19) 0.0043(18) -0.002(2)
O2 0.016(2) 0.027(3) 0.018(2) -0.002(2) -0.0012(19) 0.001(2)
O3 0.013(2) 0.022(3) 0.018(2) -0.0025(18) 0.0025(18) -0.0006(19)
O4 0.013(2) 0.033(3) 0.018(2) -0.006(2) -0.0020(18) 0.003(2)
C1 0.008(3) 0.035(4) 0.027(3) -0.006(3) 0.004(3) -0.003(3)
C2 0.014(3) 0.024(4) 0.015(3) -0.003(3) 0.003(3) -0.006(3)
C3 0.018(3) 0.026(4) 0.016(3) -0.004(3) 0.001(3) -0.002(3)
C4 0.020(3) 0.021(4) 0.030(4) 0.003(3) 0.006(3) -0.001(3)
C5 0.017(3) 0.038(5) 0.026(4) -0.004(3) 0.009(3) -0.002(3)
C6 0.014(3) 0.028(4) 0.023(3) 0.000(3) 0.004(3) -0.006(3)
C7 0.013(3) 0.031(4) 0.016(3) 0.000(3) 0.000(3) -0.001(3)
C8 0.018(3) 0.036(5) 0.021(4) -0.010(3) -0.001(3) -0.011(3)
C9 0.018(3) 0.036(5) 0.024(4) 0.004(3) 0.004(3) -0.002(3)
C10 0.012(3) 0.028(4) 0.029(4) 0.010(3) 0.003(3) 0.002(3)
B13 0.025(4) 0.013(4) 0.017(4) 0.003(3) 0.000(3) 0.006(3)
B17 0.020(4) 0.017(4) 0.019(4) 0.005(3) 0.005(3) 0.004(3)

loop_
_atom_type_symbol
_atom_type_description
_atom_type_scat_dispersion_real
_atom_type_scat_dispersion_imag
_atom_type_scat_source
C C 0.0033 0.0016
;
International Tables for Crystallography
(Vol. C, Tables 4.2.6.8 and 6.1.1.4)
;
H H 0.0000 0.0000
;
International Tables for Crystallography
(Vol. C, Table 6.1.1.4)
;
B B 0.0013 0.0007
;
International Tables for Crystallography
(Vol. C, Tables 4.2.6.8 and 6.1.1.4)
;
Cl Cl 0.1484 0.1585
;
International Tables for Crystallography
(Vol. C, Tables 4.2.6.8 and 6.1.1.4)
;
Nb Nb -2.0727 0.6215
;
International Tables for Crystallography
(Vol. C, Tables 4.2.6.8 and 6.1.1.4)
;
O O 0.0106 0.0060
;
International Tables for Crystallography
(Vol. C, Tables 4.2.6.8 and 6.1.1.4)
;

loop_
_geom_angle_atom_site_label_1
_geom_angle_atom_site_label_2
_geom_angle_atom_site_label_3
_geom_angle
_geom_angle_site_symmetry_1
_geom_angle_site_symmetry_3
_geom_angle_publ_flag
O1 NB1 O3 80.33(15) . . ?
O1 NB1 CL2 83.46(12) . . ?
O3 NB1 CL2 84.87(12) . . ?
O1 NB1 CL3 91.24(12) . . ?
O3 NB1 CL3 171.32(11) . . ?
CL2 NB1 CL3 96.28(6) . . ?
O1 NB1 CL4 174.53(12) . . ?
O3 NB1 CL4 94.25(11) . . ?
CL2 NB1 CL4 95.43(6) . . ?
CL3 NB1 CL4 94.20(7) . . ?
O1 NB1 CL1 84.07(12) . . ?
O3 NB1 CL1 81.58(12) . . ?
CL2 NB1 CL1 162.93(6) . . ?
CL3 NB1 CL1 95.60(7) . . ?
CL4 NB1 CL1 95.87(7) . . ?
B17 O1 C1 119.5(5) . . ?
B17 O1 NB1 114.6(4) . . ?
C1 O1 NB1 126.0(3) . . ?
B17 O2 C3 119.8(5) . . ?
B13 O3 C6 119.1(5) . . ?
B13 O3 NB1 114.0(4) . . ?
C6 O3 NB1 126.7(3) . . ?
B13 O4 C8 120.2(5) . . ?
O1 C1 C2 110.8(5) . . ?
O1 C1 H9A 109.5 . . ?
C2 C1 H9A 109.5 . . ?
O1 C1 H9B 109.5 . . ?
C2 C1 H9B 109.5 . . ?
H9A C1 H9B 108.1 . . ?
C1 C2 C4 112.2(5) . . ?
C1 C2 C3 107.6(5) . . ?
C4 C2 C3 110.2(5) . . ?
C1 C2 C5 107.6(5) . . ?
C4 C2 C5 110.8(5) . . ?
C3 C2 C5 108.3(5) . . ?
O2 C3 C2 111.3(5) . . ?
O2 C3 H7A 109.4 . . ?
C2 C3 H7A 109.4 . . ?
O2 C3 H7B 109.4 . . ?
C2 C3 H7B 109.4 . . ?
H7A C3 H7B 108.0 . . ?
C2 C4 H15A 109.5 . . ?
C2 C4 H15B 109.5 . . ?
H15A C4 H15B 109.5 . . ?
C2 C4 H15C 109.5 . . ?
H15A C4 H15C 109.5 . . ?
H15B C4 H15C 109.5 . . ?
C2 C5 H12A 109.5 . . ?
C2 C5 H12B 109.5 . . ?
H12A C5 H12B 109.5 . . ?
C2 C5 H12C 109.5 . . ?
H12A C5 H12C 109.5 . . ?
H12B C5 H12C 109.5 . . ?
O3 C6 C7 109.9(5) . . ?
O3 C6 H5A 109.7 . . ?
C7 C6 H5A 109.7 . . ?
O3 C6 H5B 109.7 . . ?
C7 C6 H5B 109.7 . . ?
H5A C6 H5B 108.2 . . ?
C8 C7 C9 108.4(5) . . ?
C8 C7 C6 107.7(5) . . ?
C9 C7 C6 108.8(5) . . ?
C8 C7 C10 111.3(5) . . ?
C9 C7 C10 109.9(5) . . ?
C6 C7 C10 110.7(5) . . ?
O4 C8 C7 111.5(5) . . ?
O4 C8 H14A 109.3 . . ?
C7 C8 H14A 109.3 . . ?
O4 C8 H14B 109.3 . . ?
C7 C8 H14B 109.3 . . ?
H14A C8 H14B 108.0 . . ?
C7 C9 H10A 109.5 . . ?
C7 C9 H10B 109.5 . . ?
H10A C9 H10B 109.5 . . ?
C7 C9 H10C 109.5 . . ?
H10A C9 H10C 109.5 . . ?
H10B C9 H10C 109.5 . . ?
C7 C10 H11A 109.5 . . ?
C7 C10 H11B 109.5 . . ?
H11A C10 H11B 109.5 . . ?
C7 C10 H11C 109.5 . . ?
H11A C10 H11C 109.5 . . ?
H11B C10 H11C 109.5 . . ?
O4 B13 O3 123.0(6) . . ?
O4 B13 B17 121.1(6) . . ?
O3 B13 B17 115.8(6) . . ?
O2 B17 O1 122.4(6) . . ?
O2 B17 B13 122.5(6) . . ?
O1 B17 B13 115.1(5) . . ?

loop_
_geom_bond_atom_site_label_1
_geom_bond_atom_site_label_2
_geom_bond_distance
_geom_bond_site_symmetry_2
_geom_bond_publ_flag
NB1 O1 2.257(4) . ?
NB1 O3 2.273(4) . ?
NB1 CL2 2.3148(18) . ?
NB1 CL3 2.3452(17) . ?
NB1 CL4 2.3457(17) . ?
NB1 CL1 2.3641(18) . ?
O1 B17 1.406(8) . ?
O1 C1 1.480(7) . ?
O2 B17 1.342(8) . ?
O2 C3 1.459(7) . ?
O3 B13 1.398(8) . ?
O3 C6 1.492(7) . ?
O4 B13 1.344(8) . ?
O4 C8 1.451(7) . ?
C1 C2 1.516(9) . ?
C1 H9A 0.9900 . ?
C1 H9B 0.9900 . ?
C2 C4 1.521(9) . ?
C2 C3 1.527(8) . ?
C2 C5 1.530(8) . ?
C3 H7A 0.9900 . ?
C3 H7B 0.9900 . ?
C4 H15A 0.9800 . ?
C4 H15B 0.9800 . ?
C4 H15C 0.9800 . ?
C5 H12A 0.9800 . ?
C5 H12B 0.9800 . ?
C5 H12C 0.9800 . ?
C6 C7 1.530(8) . ?
C6 H5A 0.9900 . ?
C6 H5B 0.9900 . ?
C7 C8 1.528(9) . ?
C7 C9 1.529(8) . ?
C7 C10 1.536(9) . ?
C8 H14A 0.9900 . ?
C8 H14B 0.9900 . ?
C9 H10A 0.9800 . ?
C9 H10B 0.9800 . ?
C9 H10C 0.9800 . ?
C10 H11A 0.9800 . ?
C10 H11B 0.9800 . ?
C10 H11C 0.9800 . ?
B13 B17 1.718(11) . ?

loop_
_geom_torsion_atom_site_label_1
_geom_torsion_atom_site_label_2
_geom_torsion_atom_site_label_3
_geom_torsion_atom_site_label_4
_geom_torsion
_geom_torsion_site_symmetry_1
_geom_torsion_site_symmetry_2
_geom_torsion_site_symmetry_3
_geom_torsion_site_symmetry_4
_geom_torsion_publ_flag
B17 O1 C1 C2 24.7(8) . . . . ?
NB1 O1 C1 C2 -155.1(4) . . . . ?
O1 C1 C2 C4 66.8(7) . . . . ?
O1 C1 C2 C3 -54.6(7) . . . . ?
O1 C1 C2 C5 -171.1(5) . . . . ?
B17 O2 C3 C2 -30.0(8) . . . . ?
C1 C2 C3 O2 57.9(7) . . . . ?
C4 C2 C3 O2 -64.7(7) . . . . ?
C5 C2 C3 O2 174.0(5) . . . . ?
B13 O3 C6 C7 29.1(8) . . . . ?
NB1 O3 C6 C7 -145.1(4) . . . . ?
O3 C6 C7 C8 -55.7(7) . . . . ?
O3 C6 C7 C9 -173.0(5) . . . . ?
O3 C6 C7 C10 66.1(7) . . . . ?
B13 O4 C8 C7 -30.5(8) . . . . ?
C9 C7 C8 O4 174.7(5) . . . . ?
C6 C7 C8 O4 57.2(7) . . . . ?
C10 C7 C8 O4 -64.3(7) . . . . ?
C8 O4 B13 O3 0.9(10) . . . . ?
C8 O4 B13 B17 178.4(6) . . . . ?
C6 O3 B13 O4 -0.4(9) . . . . ?
NB1 O3 B13 O4 174.5(5) . . . . ?
C6 O3 B13 B17 -178.0(5) . . . . ?
NB1 O3 B13 B17 -3.1(7) . . . . ?
C3 O2 B17 O1 -2.9(9) . . . . ?
C3 O2 B17 B13 178.2(6) . . . . ?
C1 O1 B17 O2 5.8(9) . . . . ?
NB1 O1 B17 O2 -174.4(5) . . . . ?
C1 O1 B17 B13 -175.3(5) . . . . ?
NB1 O1 B17 B13 4.6(7) . . . . ?
O4 B13 B17 O2 0.4(10) . . . . ?
O3 B13 B17 O2 178.0(6) . . . . ?
O4 B13 B17 O1 -178.6(6) . . . . ?
O3 B13 B17 O1 -1.0(9) . . . . ?
